data_4131189
loop_
_publ_author_name
'Bertermann, R\"udiger'
'B\"ohnke, Julian'
'Braunschweig, Holger'
'Dewhurst, Rian D.'
'Kupfer, Thomas'
'Muessig, Jonas H.'
'Pentecost, Leanne'
'Radacki, Krzysztof'
'Sen, Sakya S.'
'Vargas, Alfredo'

_publ_section_title
;
 Dynamic, Reversible Oxidative Addition of Highly Polar Bonds to a
 Transition Metal.
;
_journal_issue 49
_journal_name_full 'Journal of the American Chemical Society'
_journal_page_first 16140
_journal_page_last 16147
_journal_paper_doi 10.1021/jacs.6b10609
_journal_volume 138
_journal_year 2016
_chemical_formula_moiety 'C39 H57 I3 In N2 P Pt'
_chemical_formula_sum 'C39 H57 I3 In N2 P Pt'
_chemical_formula_weight 1275.44
_space_group_crystal_system monoclinic
_space_group_IT_number 14
_space_group_name_Hall '-P 2ybc'
_space_group_name_H-M_alt 'P 1 21/c 1'
_atom_sites_solution_hydrogens geom
_atom_sites_solution_primary iterative
_atom_sites_solution_secondary difmap
_audit_creation_method SHELXL-2014/7
_cell_angle_alpha 90
_cell_angle_beta 105.338(2)
_cell_angle_gamma 90
_cell_formula_units_Z 4
_cell_length_a 19.3025(10)
_cell_length_b 14.6591(7)
_cell_length_c 15.6982(8)
_cell_measurement_reflns_used 9774
_cell_measurement_temperature 100(2)
_cell_measurement_theta_max 26.73
_cell_measurement_theta_min 2.39
_cell_volume 4283.7(4)
_computing_cell_refinement 'Saint+ ver. V8.34A (Bruker AXS)'
_computing_data_collection 'APEX2 ver. 2014.9 (Bruker AXS)'
_computing_data_reduction 'Saint+ ver. V8.34A (Bruker AXS)'
_computing_molecular_graphics 'ShelXLe (Huebschle et all, 2011)'
_computing_publication_material 'SHELXL-2014/7 (Sheldrick, 2014)'
_computing_structure_refinement 'SHELXL-2014/7 (Sheldrick, 2014)'
_computing_structure_solution 'SHELXT (Sheldrick, 2014)'
_diffrn_ambient_temperature 100(2)
_diffrn_detector 'CMOS area detector (Photon 100)'
_diffrn_detector_area_resol_mean 10.24
_diffrn_measured_fraction_theta_full 0.999
_diffrn_measured_fraction_theta_max 0.999
_diffrn_measurement_device_type 'Bruker D8 Quest'
_diffrn_measurement_method '\f and \w scans'
_diffrn_radiation_monochromator 'multi-layer mirror'
_diffrn_radiation_type MoK\a
_diffrn_radiation_wavelength 0.71073
_diffrn_reflns_av_R_equivalents 0.0735
_diffrn_reflns_av_unetI/netI 0.0338
_diffrn_reflns_Laue_measured_fraction_full 0.999
_diffrn_reflns_Laue_measured_fraction_max 0.999
_diffrn_reflns_limit_h_max 24
_diffrn_reflns_limit_h_min -24
_diffrn_reflns_limit_k_max 18
_diffrn_reflns_limit_k_min -18
_diffrn_reflns_limit_l_max 19
_diffrn_reflns_limit_l_min -19
_diffrn_reflns_number 82074
_diffrn_reflns_point_group_measured_fraction_full 0.999
_diffrn_reflns_point_group_measured_fraction_max 0.999
_diffrn_reflns_theta_full 26.000
_diffrn_reflns_theta_max 26.732
_diffrn_reflns_theta_min 2.391
_diffrn_source 'microfocus sealed tube (Incoatec ImS)'
_exptl_absorpt_coefficient_mu 6.028
_exptl_absorpt_correction_T_max 0.6287
_exptl_absorpt_correction_T_min 0.5296
_exptl_absorpt_correction_type multi-scan
_exptl_absorpt_process_details 'SadAbs 2014/5 (Bruker AXS)'
_exptl_crystal_colour yellow
_exptl_crystal_density_diffrn 1.978
_exptl_crystal_description block
_exptl_crystal_F_000 2424
_exptl_crystal_size_max 0.09
_exptl_crystal_size_mid 0.08
_exptl_crystal_size_min 0.07
_refine_diff_density_max 2.282
_refine_diff_density_min -0.907
_refine_diff_density_rms 0.157
_refine_ls_extinction_method none
_refine_ls_goodness_of_fit_ref 1.073
_refine_ls_hydrogen_treatment constr
_refine_ls_matrix_type full
_refine_ls_number_parameters 430
_refine_ls_number_reflns 9080
_refine_ls_number_restraints 0
_refine_ls_restrained_S_all 1.073
_refine_ls_R_factor_all 0.0461
_refine_ls_R_factor_gt 0.0285
_refine_ls_shift/su_max 0.002
_refine_ls_shift/su_mean 0.000
_refine_ls_structure_factor_coef Fsqd
_refine_ls_weighting_details 'w=1/[\s^2^(Fo^2^)+(0.0081P)^2^+21.9963P] where P=(Fo^2^+2Fc^2^)/3'
_refine_ls_weighting_scheme calc
_refine_ls_wR_factor_gt 0.0500
_refine_ls_wR_factor_ref 0.0558
_reflns_Friedel_coverage 0.000
_reflns_number_gt 7406
_reflns_number_total 9080
_reflns_threshold_expression 'I > 2\s(I)'
_cod_data_source_file ja6b10609_si_001.cif
_cod_data_source_block 6b
_cod_original_sg_symbol_H-M 'P 21/c'
_cod_database_code 4131189
_shelx_shelxl_version_number 2014/7
_shelx_space_group_comment
;
The symmetry employed for this shelxl refinement is uniquely defined
by the following loop, which should always be used as a source of
symmetry information in preference to the above space-group names.
They are only intended as comments.
;
_shelx_estimated_absorpt_t_min 0.613
_shelx_estimated_absorpt_t_max 0.678

loop_
_space_group_symop_operation_xyz
'x, y, z'
'-x, y+1/2, -z+1/2'
'-x, -y, -z'
'x, -y-1/2, z-1/2'

loop_
_atom_site_label
_atom_site_type_symbol
_atom_site_fract_x
_atom_site_fract_y
_atom_site_fract_z
_atom_site_U_iso_or_equiv
_atom_site_adp_type
_atom_site_occupancy
_atom_site_site_symmetry_order
_atom_site_calc_flag
_atom_site_refinement_flags_posn
_atom_site_refinement_flags_adp
Pt1_1 Pt 0.27171(2) 0.56560(2) 0.30547(2) 0.01176(5) Uani 1 1 d . .
P1_1 P 0.20004(7) 0.48992(8) 0.18431(8) 0.0139(3) Uani 1 1 d . .
N1_1 N 0.4082(2) 0.6567(3) 0.4198(3) 0.0168(9) Uani 1 1 d . .
C1_1 C 0.3388(2) 0.6299(3) 0.4110(3) 0.0138(10) Uani 1 1 d . .
I2_1 I 0.12807(2) 0.37456(2) 0.43944(2) 0.02489(8) Uani 1 1 d . .
C2_1 C 0.4359(3) 0.6999(3) 0.5010(3) 0.0221(11) Uani 1 1 d . .
H2_1 H 0.4829 0.7241 0.5225 0.027 Uiso 1 1 calc R U
N2_1 N 0.3251(2) 0.6568(3) 0.4882(3) 0.0161(9) Uani 1 1 d . .
I3_1 I 0.34990(2) 0.32129(2) 0.50868(2) 0.02472(8) Uani 1 1 d . .
C3_1 C 0.3842(3) 0.7009(3) 0.5429(3) 0.0231(12) Uani 1 1 d . .
H3_1 H 0.3872 0.7268 0.5993 0.028 Uiso 1 1 calc R U
I1_1 I 0.28167(2) 0.71211(2) 0.20922(2) 0.01901(7) Uani 1 1 d . .
In1_1 In 0.25206(2) 0.44427(2) 0.41259(2) 0.01493(7) Uani 1 1 d . .
C3_2 C 0.4473(3) 0.6499(3) 0.3540(3) 0.0176(10) Uani 1 1 d . .
C4_2 C 0.4629(3) 0.5641(4) 0.3250(3) 0.0226(11) Uani 1 1 d . .
C5_2 C 0.4971(3) 0.5612(4) 0.2572(4) 0.0320(14) Uani 1 1 d . .
H5_2 H 0.5067 0.5034 0.2354 0.038 Uiso 1 1 calc R U
C6_2 C 0.5178(3) 0.6396(5) 0.2202(4) 0.0415(17) Uani 1 1 d . .
C7_2 C 0.5051(3) 0.7235(5) 0.2550(4) 0.0382(16) Uani 1 1 d . .
H7_2 H 0.5218 0.7775 0.2334 0.046 Uiso 1 1 calc R U
C8_2 C 0.4688(3) 0.7308(4) 0.3209(4) 0.0279(13) Uani 1 1 d . .
C9_2 C 0.4457(3) 0.4771(3) 0.3647(3) 0.0243(12) Uani 1 1 d . .
H9A_2 H 0.3978 0.4562 0.3323 0.037 Uiso 1 1 calc R U
H9B_2 H 0.4469 0.4874 0.4267 0.037 Uiso 1 1 calc R U
H9C_2 H 0.4813 0.4306 0.3611 0.037 Uiso 1 1 calc R U
C10_2 C 0.5524(4) 0.6312(7) 0.1456(5) 0.071(3) Uani 1 1 d . .
H10A_2 H 0.5161 0.6137 0.0916 0.106 Uiso 1 1 calc R U
H10B_2 H 0.5900 0.5846 0.1600 0.106 Uiso 1 1 calc R U
H10C_2 H 0.5736 0.6899 0.1365 0.106 Uiso 1 1 calc R U
C11_2 C 0.4544(4) 0.8231(4) 0.3530(4) 0.0416(17) Uani 1 1 d . .
H11A_2 H 0.4554 0.8688 0.3078 0.062 Uiso 1 1 calc R U
H11B_2 H 0.4914 0.8376 0.4074 0.062 Uiso 1 1 calc R U
H11C_2 H 0.4071 0.8233 0.3650 0.062 Uiso 1 1 calc R U
C1_3 C 0.2619(3) 0.6344(3) 0.5155(3) 0.0175(10) Uani 1 1 d . .
C2_3 C 0.2693(3) 0.5763(3) 0.5882(3) 0.0199(11) Uani 1 1 d . .
C3_3 C 0.2090(3) 0.5588(4) 0.6172(4) 0.0273(12) Uani 1 1 d . .
H3_3 H 0.2134 0.5206 0.6672 0.033 Uiso 1 1 calc R U
C4_3 C 0.1425(3) 0.5951(4) 0.5761(4) 0.0335(14) Uani 1 1 d . .
C5_3 C 0.1371(3) 0.6529(4) 0.5042(4) 0.0268(12) Uani 1 1 d . .
H5_3 H 0.0915 0.6777 0.4751 0.032 Uiso 1 1 calc R U
C6_3 C 0.1956(3) 0.6754(3) 0.4738(3) 0.0213(11) Uani 1 1 d . .
C7_3 C 0.3411(3) 0.5383(4) 0.6400(3) 0.0296(13) Uani 1 1 d . .
H7A_3 H 0.3718 0.5284 0.6001 0.044 Uiso 1 1 calc R U
H7B_3 H 0.3335 0.4801 0.6671 0.044 Uiso 1 1 calc R U
H7C_3 H 0.3643 0.5816 0.6863 0.044 Uiso 1 1 calc R U
C8_3 C 0.0777(4) 0.5734(5) 0.6084(5) 0.0522(19) Uani 1 1 d . .
H8A_3 H 0.0384 0.6151 0.5808 0.078 Uiso 1 1 calc R U
H8B_3 H 0.0897 0.5806 0.6727 0.078 Uiso 1 1 calc R U
H8C_3 H 0.0626 0.5104 0.5928 0.078 Uiso 1 1 calc R U
C9_3 C 0.1882(3) 0.7435(4) 0.4003(4) 0.0275(12) Uani 1 1 d . .
H9A_3 H 0.1815 0.7111 0.3441 0.041 Uiso 1 1 calc R U
H9B_3 H 0.2317 0.7810 0.4114 0.041 Uiso 1 1 calc R U
H9C_3 H 0.1465 0.7826 0.3976 0.041 Uiso 1 1 calc R U
C10_4 C 0.1065(3) 0.5327(3) 0.1466(3) 0.0154(10) Uani 1 1 d . .
H10_4 H 0.0798 0.4893 0.1003 0.018 Uiso 1 1 calc R U
C6_4 C 0.1953(3) 0.4496(4) 0.0035(3) 0.0254(12) Uani 1 1 d . .
H6A_4 H 0.2040 0.3833 0.0123 0.030 Uiso 1 1 calc R U
H6B_4 H 0.1430 0.4605 -0.0073 0.030 Uiso 1 1 calc R U
C5_4 C 0.2199(4) 0.4812(4) -0.0761(3) 0.0332(14) Uani 1 1 d . .
H5A_4 H 0.1949 0.4453 -0.1287 0.040 Uiso 1 1 calc R U
H5B_4 H 0.2070 0.5462 -0.0882 0.040 Uiso 1 1 calc R U
C4_4 C 0.3007(4) 0.4699(4) -0.0599(4) 0.0390(16) Uani 1 1 d . .
H4A_4 H 0.3158 0.4966 -0.1100 0.047 Uiso 1 1 calc R U
H4B_4 H 0.3126 0.4041 -0.0572 0.047 Uiso 1 1 calc R U
C3_4 C 0.3422(3) 0.5156(4) 0.0255(4) 0.0359(14) Uani 1 1 d . .
H3A_4 H 0.3359 0.5826 0.0195 0.043 Uiso 1 1 calc R U
H3B_4 H 0.3940 0.5021 0.0359 0.043 Uiso 1 1 calc R U
C2_4 C 0.3170(3) 0.4831(4) 0.1052(4) 0.0277(13) Uani 1 1 d . .
H2A_4 H 0.3431 0.5166 0.1589 0.033 Uiso 1 1 calc R U
H2B_4 H 0.3270 0.4172 0.1152 0.033 Uiso 1 1 calc R U
C1_4 C 0.2356(3) 0.5008(3) 0.0867(3) 0.0179(10) Uani 1 1 d . .
H1_4 H 0.2296 0.5668 0.0702 0.021 Uiso 1 1 calc R U
C11_4 C 0.0977(3) 0.6280(3) 0.1045(3) 0.0190(11) Uani 1 1 d . .
H11A_4 H 0.1225 0.6737 0.1484 0.023 Uiso 1 1 calc R U
H11B_4 H 0.1197 0.6292 0.0543 0.023 Uiso 1 1 calc R U
C12_4 C 0.0180(3) 0.6517(3) 0.0720(3) 0.0231(11) Uani 1 1 d . .
H12A_4 H 0.0126 0.7135 0.0457 0.028 Uiso 1 1 calc R U
H12B_4 H -0.0060 0.6079 0.0255 0.028 Uiso 1 1 calc R U
C13_4 C -0.0181(3) 0.6486(4) 0.1470(4) 0.0263(12) Uani 1 1 d . .
H13A_4 H -0.0699 0.6623 0.1237 0.032 Uiso 1 1 calc R U
H13B_4 H 0.0033 0.6957 0.1913 0.032 Uiso 1 1 calc R U
C14_4 C -0.0091(3) 0.5549(4) 0.1909(4) 0.0297(13) Uani 1 1 d . .
H14A_4 H -0.0304 0.5557 0.2417 0.036 Uiso 1 1 calc R U
H14B_4 H -0.0350 0.5088 0.1482 0.036 Uiso 1 1 calc R U
C15_4 C 0.0700(3) 0.5287(4) 0.2228(3) 0.0228(11) Uani 1 1 d . .
H15A_4 H 0.0741 0.4662 0.2475 0.027 Uiso 1 1 calc R U
H15B_4 H 0.0948 0.5708 0.2704 0.027 Uiso 1 1 calc R U
C21_4 C 0.1859(3) 0.3664(3) 0.2044(3) 0.0214(11) Uani 1 1 d . .
H21_4 H 0.1726 0.3653 0.2618 0.026 Uiso 1 1 calc R U
C22_4 C 0.2553(3) 0.3105(3) 0.2218(4) 0.0293(13) Uani 1 1 d . .
H22A_4 H 0.2691 0.3021 0.1659 0.035 Uiso 1 1 calc R U
H22B_4 H 0.2946 0.3436 0.2637 0.035 Uiso 1 1 calc R U
C23_4 C 0.2443(4) 0.2181(4) 0.2599(4) 0.0423(17) Uani 1 1 d . .
H23A_4 H 0.2886 0.1813 0.2683 0.051 Uiso 1 1 calc R U
H23B_4 H 0.2349 0.2266 0.3184 0.051 Uiso 1 1 calc R U
C24_4 C 0.1818(4) 0.1670(4) 0.1995(4) 0.0452(19) Uani 1 1 d . .
H24A_4 H 0.1944 0.1509 0.1442 0.054 Uiso 1 1 calc R U
H24B_4 H 0.1737 0.1096 0.2286 0.054 Uiso 1 1 calc R U
C25_4 C 0.1132(4) 0.2224(4) 0.1772(4) 0.0412(17) Uani 1 1 d . .
H25A_4 H 0.0964 0.2307 0.2310 0.049 Uiso 1 1 calc R U
H25B_4 H 0.0755 0.1889 0.1333 0.049 Uiso 1 1 calc R U
C26_4 C 0.1246(3) 0.3158(3) 0.1397(3) 0.0249(12) Uani 1 1 d . .
H26A_4 H 0.0799 0.3521 0.1293 0.030 Uiso 1 1 calc R U
H26B_4 H 0.1363 0.3080 0.0824 0.030 Uiso 1 1 calc R U

loop_
_atom_site_aniso_label
_atom_site_aniso_U_11
_atom_site_aniso_U_22
_atom_site_aniso_U_33
_atom_site_aniso_U_23
_atom_site_aniso_U_13
_atom_site_aniso_U_12
Pt1_1 0.01235(9) 0.01049(8) 0.01150(8) 0.00052(7) 0.00151(7) 0.00064(7)
P1_1 0.0171(7) 0.0120(6) 0.0112(6) -0.0003(4) 0.0012(5) 0.0012(5)
N1_1 0.015(2) 0.015(2) 0.018(2) 0.0005(16) 0.0016(17) -0.0021(16)
C1_1 0.011(2) 0.006(2) 0.023(2) 0.0021(18) 0.0026(19) 0.0002(18)
I2_1 0.02399(19) 0.03141(18) 0.01822(16) 0.00245(14) 0.00372(14) -0.01142(15)
C2_1 0.018(3) 0.021(3) 0.024(3) -0.004(2) -0.001(2) -0.001(2)
N2_1 0.015(2) 0.015(2) 0.016(2) -0.0051(16) 0.0014(17) -0.0016(16)
I3_1 0.02751(19) 0.02029(16) 0.02240(17) 0.00525(13) -0.00034(14) 0.00381(14)
C3_1 0.024(3) 0.019(3) 0.021(3) -0.008(2) -0.004(2) -0.004(2)
I1_1 0.01928(17) 0.01596(15) 0.01923(16) 0.00642(12) 0.00060(13) -0.00238(13)
In1_1 0.01712(18) 0.01446(16) 0.01154(15) 0.00146(13) 0.00085(13) -0.00299(14)
C3_2 0.010(2) 0.024(3) 0.017(2) 0.005(2) 0.0003(19) 0.002(2)
C4_2 0.012(3) 0.035(3) 0.019(2) 0.002(2) 0.002(2) 0.006(2)
C5_2 0.017(3) 0.054(4) 0.026(3) 0.010(3) 0.008(2) 0.018(3)
C6_2 0.014(3) 0.079(5) 0.034(3) 0.031(3) 0.011(3) 0.016(3)
C7_2 0.016(3) 0.056(4) 0.039(3) 0.031(3) 0.002(3) -0.004(3)
C8_2 0.010(3) 0.036(3) 0.030(3) 0.014(2) -0.007(2) -0.003(2)
C9_2 0.022(3) 0.022(3) 0.028(3) 0.002(2) 0.006(2) 0.009(2)
C10_2 0.045(5) 0.124(8) 0.059(5) 0.049(5) 0.042(4) 0.043(5)
C11_2 0.045(4) 0.022(3) 0.047(4) 0.013(3) -0.008(3) -0.012(3)
C1_3 0.016(3) 0.018(2) 0.019(2) -0.0107(19) 0.005(2) -0.002(2)
C2_3 0.026(3) 0.014(2) 0.020(2) -0.0084(19) 0.005(2) -0.001(2)
C3_3 0.032(3) 0.025(3) 0.029(3) -0.004(2) 0.015(2) -0.001(3)
C4_3 0.031(3) 0.027(3) 0.048(4) -0.011(3) 0.021(3) -0.007(3)
C5_3 0.020(3) 0.025(3) 0.038(3) -0.009(2) 0.012(2) 0.002(2)
C6_3 0.022(3) 0.015(2) 0.026(3) -0.011(2) 0.006(2) -0.003(2)
C7_3 0.038(4) 0.026(3) 0.021(3) -0.005(2) 0.001(2) 0.006(3)
C8_3 0.045(4) 0.046(4) 0.080(5) -0.003(4) 0.041(4) -0.007(3)
C9_3 0.026(3) 0.022(3) 0.032(3) 0.000(2) 0.004(2) 0.005(2)
C10_4 0.016(3) 0.016(2) 0.012(2) -0.0021(18) 0.0000(19) 0.0007(19)
C6_4 0.040(3) 0.024(3) 0.011(2) -0.003(2) 0.006(2) 0.006(2)
C5_4 0.057(4) 0.030(3) 0.016(3) -0.002(2) 0.017(3) 0.001(3)
C4_4 0.059(5) 0.035(3) 0.034(3) -0.001(3) 0.032(3) 0.009(3)
C3_4 0.038(4) 0.037(3) 0.043(4) -0.003(3) 0.028(3) 0.004(3)
C2_4 0.029(3) 0.031(3) 0.026(3) 0.000(2) 0.013(2) 0.006(2)
C1_4 0.023(3) 0.017(2) 0.013(2) -0.0021(19) 0.003(2) 0.001(2)
C11_4 0.017(3) 0.018(2) 0.019(2) 0.003(2) 0.000(2) 0.002(2)
C12_4 0.020(3) 0.021(3) 0.026(3) 0.008(2) 0.002(2) 0.005(2)
C13_4 0.016(3) 0.029(3) 0.033(3) -0.001(2) 0.006(2) 0.006(2)
C14_4 0.023(3) 0.036(3) 0.033(3) 0.011(3) 0.011(2) 0.002(3)
C15_4 0.024(3) 0.026(3) 0.016(2) 0.004(2) 0.002(2) 0.004(2)
C21_4 0.033(3) 0.014(2) 0.014(2) -0.0017(19) 0.000(2) -0.001(2)
C22_4 0.040(4) 0.015(3) 0.025(3) 0.001(2) -0.004(3) 0.010(2)
C23_4 0.072(5) 0.019(3) 0.025(3) 0.001(2) -0.006(3) 0.010(3)
C24_4 0.090(6) 0.017(3) 0.022(3) 0.000(2) 0.003(3) -0.003(3)
C25_4 0.080(5) 0.021(3) 0.020(3) -0.001(2) 0.008(3) -0.016(3)
C26_4 0.039(3) 0.016(2) 0.018(3) -0.001(2) 0.003(2) -0.008(2)

loop_
_atom_type_symbol
_atom_type_description
_atom_type_scat_dispersion_real
_atom_type_scat_dispersion_imag
_atom_type_scat_source
C C 0.0033 0.0016 'International Tables Vol C Tables 4.2.6.8 and 6.1.1.4'
H H 0.0000 0.0000 'International Tables Vol C Tables 4.2.6.8 and 6.1.1.4'
N N 0.0061 0.0033 'International Tables Vol C Tables 4.2.6.8 and 6.1.1.4'
P P 0.1023 0.0942 'International Tables Vol C Tables 4.2.6.8 and 6.1.1.4'
In In -0.7276 1.3100 'International Tables Vol C Tables 4.2.6.8 and 6.1.1.4'
I I -0.4742 1.8119 'International Tables Vol C Tables 4.2.6.8 and 6.1.1.4'
Pt Pt -1.7033 8.3905 'International Tables Vol C Tables 4.2.6.8 and 6.1.1.4'

loop_
_geom_angle_atom_site_label_1
_geom_angle_atom_site_label_2
_geom_angle_atom_site_label_3
_geom_angle
C1_1 Pt1_1 P1_1 177.47(14)
C1_1 Pt1_1 In1_1 87.69(13)
P1_1 Pt1_1 In1_1 92.68(3)
C1_1 Pt1_1 I1_1 87.86(12)
P1_1 Pt1_1 I1_1 92.15(3)
In1_1 Pt1_1 I1_1 170.057(13)
C1_4 P1_1 C10_4 104.5(2)
C1_4 P1_1 C21_4 109.1(2)
C10_4 P1_1 C21_4 102.0(2)
C1_4 P1_1 Pt1_1 111.58(16)
C10_4 P1_1 Pt1_1 114.81(15)
C21_4 P1_1 Pt1_1 114.02(15)
C1_1 N1_1 C2_1 110.5(4)
C1_1 N1_1 C3_2 126.5(4)
C2_1 N1_1 C3_2 122.8(4)
N2_1 C1_1 N1_1 104.0(4)
N2_1 C1_1 Pt1_1 128.5(3)
N1_1 C1_1 Pt1_1 127.5(3)
C3_1 C2_1 N1_1 107.5(4)
C3_1 C2_1 H2_1 126.3
N1_1 C2_1 H2_1 126.3
C1_1 N2_1 C3_1 111.2(4)
C1_1 N2_1 C1_3 125.4(4)
C3_1 N2_1 C1_3 123.0(4)
C2_1 C3_1 N2_1 106.7(4)
C2_1 C3_1 H3_1 126.6
N2_1 C3_1 H3_1 126.6
Pt1_1 In1_1 I2_1 130.729(16)
Pt1_1 In1_1 I3_1 128.249(16)
I2_1 In1_1 I3_1 99.919(15)
C4_2 C3_2 C8_2 122.1(5)
C4_2 C3_2 N1_1 119.8(4)
C8_2 C3_2 N1_1 118.1(5)
C5_2 C4_2 C3_2 117.6(5)
C5_2 C4_2 C9_2 119.6(5)
C3_2 C4_2 C9_2 122.8(5)
C6_2 C5_2 C4_2 122.6(6)
C6_2 C5_2 H5_2 118.7
C4_2 C5_2 H5_2 118.7
C5_2 C6_2 C7_2 117.7(6)
C5_2 C6_2 C10_2 119.6(7)
C7_2 C6_2 C10_2 122.6(6)
C6_2 C7_2 C8_2 122.1(5)
C6_2 C7_2 H7_2 119.0
C8_2 C7_2 H7_2 119.0
C7_2 C8_2 C3_2 117.7(5)
C7_2 C8_2 C11_2 119.5(5)
C3_2 C8_2 C11_2 122.8(5)
C4_2 C9_2 H9A_2 109.5
C4_2 C9_2 H9B_2 109.5
H9A_2 C9_2 H9B_2 109.5
C4_2 C9_2 H9C_2 109.5
H9A_2 C9_2 H9C_2 109.5
H9B_2 C9_2 H9C_2 109.5
C6_2 C10_2 H10A_2 109.5
C6_2 C10_2 H10B_2 109.5
H10A_2 C10_2 H10B_2 109.5
C6_2 C10_2 H10C_2 109.5
H10A_2 C10_2 H10C_2 109.5
H10B_2 C10_2 H10C_2 109.5
C8_2 C11_2 H11A_2 109.5
C8_2 C11_2 H11B_2 109.5
H11A_2 C11_2 H11B_2 109.5
C8_2 C11_2 H11C_2 109.5
H11A_2 C11_2 H11C_2 109.5
H11B_2 C11_2 H11C_2 109.5
C2_3 C1_3 C6_3 121.5(5)
C2_3 C1_3 N2_1 118.1(4)
C6_3 C1_3 N2_1 120.3(4)
C3_3 C2_3 C1_3 117.9(5)
C3_3 C2_3 C7_3 119.1(5)
C1_3 C2_3 C7_3 122.9(5)
C4_3 C3_3 C2_3 122.3(5)
C4_3 C3_3 H3_3 118.9
C2_3 C3_3 H3_3 118.9
C3_3 C4_3 C5_3 118.3(5)
C3_3 C4_3 C8_3 120.9(6)
C5_3 C4_3 C8_3 120.8(6)
C6_3 C5_3 C4_3 122.2(5)
C6_3 C5_3 H5_3 118.9
C4_3 C5_3 H5_3 118.9
C5_3 C6_3 C1_3 117.8(5)
C5_3 C6_3 C9_3 120.2(5)
C1_3 C6_3 C9_3 122.0(5)
C2_3 C7_3 H7A_3 109.5
C2_3 C7_3 H7B_3 109.5
H7A_3 C7_3 H7B_3 109.5
C2_3 C7_3 H7C_3 109.5
H7A_3 C7_3 H7C_3 109.5
H7B_3 C7_3 H7C_3 109.5
C4_3 C8_3 H8A_3 109.5
C4_3 C8_3 H8B_3 109.5
H8A_3 C8_3 H8B_3 109.5
C4_3 C8_3 H8C_3 109.5
H8A_3 C8_3 H8C_3 109.5
H8B_3 C8_3 H8C_3 109.5
C6_3 C9_3 H9A_3 109.5
C6_3 C9_3 H9B_3 109.5
H9A_3 C9_3 H9B_3 109.5
C6_3 C9_3 H9C_3 109.5
H9A_3 C9_3 H9C_3 109.5
H9B_3 C9_3 H9C_3 109.5
C11_4 C10_4 C15_4 110.3(4)
C11_4 C10_4 P1_1 115.6(3)
C15_4 C10_4 P1_1 110.3(3)
C11_4 C10_4 H10_4 106.7
C15_4 C10_4 H10_4 106.7
P1_1 C10_4 H10_4 106.7
C5_4 C6_4 C1_4 110.6(5)
C5_4 C6_4 H6A_4 109.5
C1_4 C6_4 H6A_4 109.5
C5_4 C6_4 H6B_4 109.5
C1_4 C6_4 H6B_4 109.5
H6A_4 C6_4 H6B_4 108.1
C4_4 C5_4 C6_4 111.0(5)
C4_4 C5_4 H5A_4 109.4
C6_4 C5_4 H5A_4 109.4
C4_4 C5_4 H5B_4 109.4
C6_4 C5_4 H5B_4 109.4
H5A_4 C5_4 H5B_4 108.0
C5_4 C4_4 C3_4 112.1(5)
C5_4 C4_4 H4A_4 109.2
C3_4 C4_4 H4A_4 109.2
C5_4 C4_4 H4B_4 109.2
C3_4 C4_4 H4B_4 109.2
H4A_4 C4_4 H4B_4 107.9
C4_4 C3_4 C2_4 112.0(5)
C4_4 C3_4 H3A_4 109.2
C2_4 C3_4 H3A_4 109.2
C4_4 C3_4 H3B_4 109.2
C2_4 C3_4 H3B_4 109.2
H3A_4 C3_4 H3B_4 107.9
C3_4 C2_4 C1_4 108.7(4)
C3_4 C2_4 H2A_4 109.9
C1_4 C2_4 H2A_4 109.9
C3_4 C2_4 H2B_4 109.9
C1_4 C2_4 H2B_4 109.9
H2A_4 C2_4 H2B_4 108.3
C6_4 C1_4 C2_4 110.0(4)
C6_4 C1_4 P1_1 116.7(4)
C2_4 C1_4 P1_1 114.4(3)
C6_4 C1_4 H1_4 104.8
C2_4 C1_4 H1_4 104.8
P1_1 C1_4 H1_4 104.8
C12_4 C11_4 C10_4 109.7(4)
C12_4 C11_4 H11A_4 109.7
C10_4 C11_4 H11A_4 109.7
C12_4 C11_4 H11B_4 109.7
C10_4 C11_4 H11B_4 109.7
H11A_4 C11_4 H11B_4 108.2
C13_4 C12_4 C11_4 111.3(4)
C13_4 C12_4 H12A_4 109.4
C11_4 C12_4 H12A_4 109.4
C13_4 C12_4 H12B_4 109.4
C11_4 C12_4 H12B_4 109.4
H12A_4 C12_4 H12B_4 108.0
C12_4 C13_4 C14_4 110.9(4)
C12_4 C13_4 H13A_4 109.5
C14_4 C13_4 H13A_4 109.5
C12_4 C13_4 H13B_4 109.5
C14_4 C13_4 H13B_4 109.5
H13A_4 C13_4 H13B_4 108.1
C15_4 C14_4 C13_4 111.1(4)
C15_4 C14_4 H14A_4 109.4
C13_4 C14_4 H14A_4 109.4
C15_4 C14_4 H14B_4 109.4
C13_4 C14_4 H14B_4 109.4
H14A_4 C14_4 H14B_4 108.0
C14_4 C15_4 C10_4 111.0(4)
C14_4 C15_4 H15A_4 109.4
C10_4 C15_4 H15A_4 109.4
C14_4 C15_4 H15B_4 109.4
C10_4 C15_4 H15B_4 109.4
H15A_4 C15_4 H15B_4 108.0
C22_4 C21_4 C26_4 110.2(4)
C22_4 C21_4 P1_1 112.9(4)
C26_4 C21_4 P1_1 118.6(3)
C22_4 C21_4 H21_4 104.6
C26_4 C21_4 H21_4 104.6
P1_1 C21_4 H21_4 104.6
C23_4 C22_4 C21_4 109.9(5)
C23_4 C22_4 H22A_4 109.7
C21_4 C22_4 H22A_4 109.7
C23_4 C22_4 H22B_4 109.7
C21_4 C22_4 H22B_4 109.7
H22A_4 C22_4 H22B_4 108.2
C24_4 C23_4 C22_4 111.4(5)
C24_4 C23_4 H23A_4 109.4
C22_4 C23_4 H23A_4 109.4
C24_4 C23_4 H23B_4 109.4
C22_4 C23_4 H23B_4 109.4
H23A_4 C23_4 H23B_4 108.0
C25_4 C24_4 C23_4 112.5(5)
C25_4 C24_4 H24A_4 109.1
C23_4 C24_4 H24A_4 109.1
C25_4 C24_4 H24B_4 109.1
C23_4 C24_4 H24B_4 109.1
H24A_4 C24_4 H24B_4 107.8
C24_4 C25_4 C26_4 111.3(6)
C24_4 C25_4 H25A_4 109.4
C26_4 C25_4 H25A_4 109.4
C24_4 C25_4 H25B_4 109.4
C26_4 C25_4 H25B_4 109.4
H25A_4 C25_4 H25B_4 108.0
C25_4 C26_4 C21_4 110.1(4)
C25_4 C26_4 H26A_4 109.6
C21_4 C26_4 H26A_4 109.6
C25_4 C26_4 H26B_4 109.6
C21_4 C26_4 H26B_4 109.6
H26A_4 C26_4 H26B_4 108.2

loop_
_geom_bond_atom_site_label_1
_geom_bond_atom_site_label_2
_geom_bond_distance
Pt1_1 C1_1 2.044(5)
Pt1_1 P1_1 2.3173(12)
Pt1_1 In1_1 2.5441(4)
Pt1_1 I1_1 2.6619(4)
P1_1 C1_4 1.845(5)
P1_1 C10_4 1.855(5)
P1_1 C21_4 1.870(5)
N1_1 C1_1 1.367(6)
N1_1 C2_1 1.397(6)
N1_1 C3_2 1.436(6)
C1_1 N2_1 1.365(6)
I2_1 In1_1 2.7356(5)
C2_1 C3_1 1.332(7)
C2_1 H2_1 0.9500
N2_1 C3_1 1.394(6)
N2_1 C1_3 1.433(6)
I3_1 In1_1 2.7540(5)
C3_1 H3_1 0.9500
C3_2 C4_2 1.396(7)
C3_2 C8_2 1.401(7)
C4_2 C5_2 1.394(7)
C4_2 C9_2 1.495(7)
C5_2 C6_2 1.393(9)
C5_2 H5_2 0.9500
C6_2 C7_2 1.395(10)
C6_2 C10_2 1.498(8)
C7_2 C8_2 1.398(8)
C7_2 H7_2 0.9500
C8_2 C11_2 1.495(8)
C9_2 H9A_2 0.9800
C9_2 H9B_2 0.9800
C9_2 H9C_2 0.9800
C10_2 H10A_2 0.9800
C10_2 H10B_2 0.9800
C10_2 H10C_2 0.9800
C11_2 H11A_2 0.9800
C11_2 H11B_2 0.9800
C11_2 H11C_2 0.9800
C1_3 C2_3 1.402(7)
C1_3 C6_3 1.407(7)
C2_3 C3_3 1.382(7)
C2_3 C7_3 1.514(7)
C3_3 C4_3 1.382(8)
C3_3 H3_3 0.9500
C4_3 C5_3 1.393(8)
C4_3 C8_3 1.504(8)
C5_3 C6_3 1.377(7)
C5_3 H5_3 0.9500
C6_3 C9_3 1.504(7)
C7_3 H7A_3 0.9800
C7_3 H7B_3 0.9800
C7_3 H7C_3 0.9800
C8_3 H8A_3 0.9800
C8_3 H8B_3 0.9800
C8_3 H8C_3 0.9800
C9_3 H9A_3 0.9800
C9_3 H9B_3 0.9800
C9_3 H9C_3 0.9800
C10_4 C11_4 1.536(6)
C10_4 C15_4 1.541(7)
C10_4 H10_4 1.0000
C6_4 C5_4 1.523(7)
C6_4 C1_4 1.529(6)
C6_4 H6A_4 0.9900
C6_4 H6B_4 0.9900
C5_4 C4_4 1.521(9)
C5_4 H5A_4 0.9900
C5_4 H5B_4 0.9900
C4_4 C3_4 1.524(8)
C4_4 H4A_4 0.9900
C4_4 H4B_4 0.9900
C3_4 C2_4 1.533(8)
C3_4 H3A_4 0.9900
C3_4 H3B_4 0.9900
C2_4 C1_4 1.541(7)
C2_4 H2A_4 0.9900
C2_4 H2B_4 0.9900
C1_4 H1_4 1.0000
C11_4 C12_4 1.527(7)
C11_4 H11A_4 0.9900
C11_4 H11B_4 0.9900
C12_4 C13_4 1.518(7)
C12_4 H12A_4 0.9900
C12_4 H12B_4 0.9900
C13_4 C14_4 1.526(7)
C13_4 H13A_4 0.9900
C13_4 H13B_4 0.9900
C14_4 C15_4 1.524(7)
C14_4 H14A_4 0.9900
C14_4 H14B_4 0.9900
C15_4 H15A_4 0.9900
C15_4 H15B_4 0.9900
C21_4 C22_4 1.532(7)
C21_4 C26_4 1.532(7)
C21_4 H21_4 1.0000
C22_4 C23_4 1.519(8)
C22_4 H22A_4 0.9900
C22_4 H22B_4 0.9900
C23_4 C24_4 1.519(9)
C23_4 H23A_4 0.9900
C23_4 H23B_4 0.9900
C24_4 C25_4 1.514(10)
C24_4 H24A_4 0.9900
C24_4 H24B_4 0.9900
C25_4 C26_4 1.528(7)
C25_4 H25A_4 0.9900
C25_4 H25B_4 0.9900
C26_4 H26A_4 0.9900
C26_4 H26B_4 0.9900

loop_
_geom_torsion_atom_site_label_1
_geom_torsion_atom_site_label_2
_geom_torsion_atom_site_label_3
_geom_torsion_atom_site_label_4
_geom_torsion
C2_1 N1_1 C1_1 N2_1 -0.4(5)
C3_2 N1_1 C1_1 N2_1 -175.5(4)
C2_1 N1_1 C1_1 Pt1_1 179.0(3)
C3_2 N1_1 C1_1 Pt1_1 3.8(7)
C1_1 N1_1 C2_1 C3_1 -0.5(6)
C3_2 N1_1 C2_1 C3_1 174.9(4)
N1_1 C1_1 N2_1 C3_1 1.1(5)
Pt1_1 C1_1 N2_1 C3_1 -178.3(3)
N1_1 C1_1 N2_1 C1_3 -172.1(4)
Pt1_1 C1_1 N2_1 C1_3 8.5(7)
N1_1 C2_1 C3_1 N2_1 1.1(5)
C1_1 N2_1 C3_1 C2_1 -1.4(6)
C1_3 N2_1 C3_1 C2_1 172.0(4)
C1_1 N1_1 C3_2 C4_2 -64.7(6)
C2_1 N1_1 C3_2 C4_2 120.7(5)
C1_1 N1_1 C3_2 C8_2 115.4(5)
C2_1 N1_1 C3_2 C8_2 -59.2(6)
C8_2 C3_2 C4_2 C5_2 -3.9(7)
N1_1 C3_2 C4_2 C5_2 176.1(4)
C8_2 C3_2 C4_2 C9_2 174.9(5)
N1_1 C3_2 C4_2 C9_2 -5.1(7)
C3_2 C4_2 C5_2 C6_2 2.0(8)
C9_2 C4_2 C5_2 C6_2 -176.8(5)
C4_2 C5_2 C6_2 C7_2 1.9(9)
C4_2 C5_2 C6_2 C10_2 -178.2(6)
C5_2 C6_2 C7_2 C8_2 -4.2(9)
C10_2 C6_2 C7_2 C8_2 175.9(6)
C6_2 C7_2 C8_2 C3_2 2.4(8)
C6_2 C7_2 C8_2 C11_2 -177.6(5)
C4_2 C3_2 C8_2 C7_2 1.8(7)
N1_1 C3_2 C8_2 C7_2 -178.2(4)
C4_2 C3_2 C8_2 C11_2 -178.2(5)
N1_1 C3_2 C8_2 C11_2 1.8(7)
C1_1 N2_1 C1_3 C2_3 112.3(5)
C3_1 N2_1 C1_3 C2_3 -60.2(6)
C1_1 N2_1 C1_3 C6_3 -72.3(6)
C3_1 N2_1 C1_3 C6_3 115.3(5)
C6_3 C1_3 C2_3 C3_3 1.1(7)
N2_1 C1_3 C2_3 C3_3 176.6(4)
C6_3 C1_3 C2_3 C7_3 -174.0(4)
N2_1 C1_3 C2_3 C7_3 1.4(7)
C1_3 C2_3 C3_3 C4_3 1.3(8)
C7_3 C2_3 C3_3 C4_3 176.6(5)
C2_3 C3_3 C4_3 C5_3 -1.5(8)
C2_3 C3_3 C4_3 C8_3 178.9(5)
C3_3 C4_3 C5_3 C6_3 -0.6(8)
C8_3 C4_3 C5_3 C6_3 178.9(5)
C4_3 C5_3 C6_3 C1_3 2.9(8)
C4_3 C5_3 C6_3 C9_3 -175.5(5)
C2_3 C1_3 C6_3 C5_3 -3.2(7)
N2_1 C1_3 C6_3 C5_3 -178.5(4)
C2_3 C1_3 C6_3 C9_3 175.2(4)
N2_1 C1_3 C6_3 C9_3 -0.2(7)
C1_4 P1_1 C10_4 C11_4 -53.3(4)
C21_4 P1_1 C10_4 C11_4 -166.9(3)
Pt1_1 P1_1 C10_4 C11_4 69.3(4)
C1_4 P1_1 C10_4 C15_4 -179.3(3)
C21_4 P1_1 C10_4 C15_4 67.1(4)
Pt1_1 P1_1 C10_4 C15_4 -56.7(4)
C1_4 C6_4 C5_4 C4_4 56.4(6)
C6_4 C5_4 C4_4 C3_4 -53.2(7)
C5_4 C4_4 C3_4 C2_4 54.1(7)
C4_4 C3_4 C2_4 C1_4 -56.5(6)
C5_4 C6_4 C1_4 C2_4 -60.1(6)
C5_4 C6_4 C1_4 P1_1 167.4(4)
C3_4 C2_4 C1_4 C6_4 59.3(6)
C3_4 C2_4 C1_4 P1_1 -167.0(4)
C10_4 P1_1 C1_4 C6_4 -58.4(4)
C21_4 P1_1 C1_4 C6_4 50.0(4)
Pt1_1 P1_1 C1_4 C6_4 176.9(3)
C10_4 P1_1 C1_4 C2_4 171.1(4)
C21_4 P1_1 C1_4 C2_4 -80.4(4)
Pt1_1 P1_1 C1_4 C2_4 46.4(4)
C15_4 C10_4 C11_4 C12_4 -57.3(5)
P1_1 C10_4 C11_4 C12_4 176.7(3)
C10_4 C11_4 C12_4 C13_4 58.2(5)
C11_4 C12_4 C13_4 C14_4 -57.4(6)
C12_4 C13_4 C14_4 C15_4 55.7(6)
C13_4 C14_4 C15_4 C10_4 -55.5(6)
C11_4 C10_4 C15_4 C14_4 56.5(5)
P1_1 C10_4 C15_4 C14_4 -174.6(4)
C1_4 P1_1 C21_4 C22_4 60.2(4)
C10_4 P1_1 C21_4 C22_4 170.4(4)
Pt1_1 P1_1 C21_4 C22_4 -65.3(4)
C1_4 P1_1 C21_4 C26_4 -70.8(5)
C10_4 P1_1 C21_4 C26_4 39.4(5)
Pt1_1 P1_1 C21_4 C26_4 163.7(4)
C26_4 C21_4 C22_4 C23_4 -59.2(6)
P1_1 C21_4 C22_4 C23_4 165.8(4)
C21_4 C22_4 C23_4 C24_4 56.5(7)
C22_4 C23_4 C24_4 C25_4 -54.2(7)
C23_4 C24_4 C25_4 C26_4 53.6(7)
C24_4 C25_4 C26_4 C21_4 -55.6(6)
C22_4 C21_4 C26_4 C25_4 58.7(6)
P1_1 C21_4 C26_4 C25_4 -169.1(4)
